data_2232043
loop_
_publ_author_name
'Gao, Yi-Hong'

_publ_section_title
;
 Potassium decaborate monohydrate
;
_journal_coeditor_code RU2014
_journal_issue 10
_journal_name_full 'Acta Crystallographica Section E'
_journal_page_first i57
_journal_paper_doi 10.1107/S1600536811039109
_journal_volume 67
_journal_year 2011
_chemical_formula_moiety 'H6 B10 K2 O19'
_chemical_formula_structural 'K2[B10 O14 (O H)4] , H2 O'
_chemical_formula_sum 'B10 H6 K2 O19'
_chemical_formula_weight 496.35
_space_group_IT_number 2
_symmetry_cell_setting triclinic
_symmetry_space_group_name_Hall '-P 1'
_symmetry_space_group_name_H-M 'P -1'
_atom_sites_solution_hydrogens geom
_atom_sites_solution_primary direct
_atom_sites_solution_secondary difmap
_audit_creation_method SHELXL-97
_cell_angle_alpha 99.038(6)
_cell_angle_beta 106.595(6)
_cell_angle_gamma 91.314(6)
_cell_formula_units_Z 2
_cell_length_a 7.5612(7)
_cell_length_b 9.2236(10)
_cell_length_c 11.7298(13)
_cell_measurement_reflns_used 1883
_cell_measurement_temperature 100(2)
_cell_measurement_theta_max 23.07
_cell_measurement_theta_min 2.60
_cell_volume 772.26(14)
_computing_cell_refinement 'SAINT  (Bruker, 2009)'
_computing_data_collection 'APEX2 (Bruker, 2009)'
_computing_data_reduction 'SAINT  (Bruker, 2009)'
_computing_molecular_graphics 'SHELXTL (Sheldrick, 2008<i>b</i>)'
_computing_publication_material 'SHELXTL (Sheldrick, 2008<i>b</i>)'
_computing_structure_refinement 'SHELXL97 (Sheldrick, 2008<i>b</i>)'
_computing_structure_solution 'SHELXS97 (Sheldrick, 2008<i>b</i>)'
_diffrn_ambient_temperature 100(2)
_diffrn_detector_area_resol_mean 83.33
_diffrn_measured_fraction_theta_full 0.980
_diffrn_measured_fraction_theta_max 0.980
_diffrn_measurement_device_type 'Bruker APEXII'
_diffrn_measurement_method 'combination of \w and \f-scans '
_diffrn_radiation_monochromator graphite
_diffrn_radiation_source 'fine-focus sealed tube'
_diffrn_radiation_type MoK\a
_diffrn_radiation_wavelength 0.71073
_diffrn_reflns_av_R_equivalents 0.0553
_diffrn_reflns_av_sigmaI/netI 0.0725
_diffrn_reflns_limit_h_max 7
_diffrn_reflns_limit_h_min -9
_diffrn_reflns_limit_k_max 11
_diffrn_reflns_limit_k_min -11
_diffrn_reflns_limit_l_max 14
_diffrn_reflns_limit_l_min -13
_diffrn_reflns_number 11219
_diffrn_reflns_theta_full 26.51
_diffrn_reflns_theta_max 26.51
_diffrn_reflns_theta_min 1.84
_exptl_absorpt_coefficient_mu 0.722
_exptl_absorpt_correction_T_max 0.9621
_exptl_absorpt_correction_T_min 0.8951
_exptl_absorpt_correction_type numerical
_exptl_absorpt_process_details '(SADABS, Sheldrick, 2008<i>a</i>)'
_exptl_crystal_colour colorless
_exptl_crystal_density_diffrn 2.135
_exptl_crystal_density_method 'not measured'
_exptl_crystal_description rod
_exptl_crystal_F_000 492
_exptl_crystal_size_max 0.16
_exptl_crystal_size_mid 0.08
_exptl_crystal_size_min 0.05
_refine_diff_density_max 0.415
_refine_diff_density_min -0.457
_refine_ls_extinction_method none
_refine_ls_goodness_of_fit_ref 1.004
_refine_ls_hydrogen_treatment refall
_refine_ls_matrix_type full
_refine_ls_number_parameters 298
_refine_ls_number_reflns 3148
_refine_ls_number_restraints 5
_refine_ls_restrained_S_all 1.004
_refine_ls_R_factor_all 0.0763
_refine_ls_R_factor_gt 0.0453
_refine_ls_shift/su_max 0.002
_refine_ls_shift/su_mean 0.000
_refine_ls_structure_factor_coef Fsqd
_refine_ls_weighting_details 'calc w=1/[\s^2^(Fo^2^)+(0.0546P)^2^+0.0000P] where P=(Fo^2^+2Fc^2^)/3'
_refine_ls_weighting_scheme calc
_refine_ls_wR_factor_gt 0.0989
_refine_ls_wR_factor_ref 0.1129
_reflns_number_gt 2141
_reflns_number_total 3148
_reflns_threshold_expression >2sigma(I)
_cod_data_source_file ru2014.cif
_cod_data_source_block I
_cod_original_formula_sum 'H6 B10 K2 O19'
_cod_database_code 2232043
_cod_database_fobs_code 2232043

loop_
_symmetry_equiv_pos_as_xyz
'x, y, z'
'-x, -y, -z'

loop_
_atom_site_type_symbol
_atom_site_label
_atom_site_fract_x
_atom_site_fract_y
_atom_site_fract_z
_atom_site_U_iso_or_equiv
_atom_site_adp_type
_atom_site_calc_flag
_atom_site_refinement_flags
_atom_site_occupancy
_atom_site_symmetry_multiplicity
K K1 0.02003(11) -0.04398(8) 0.24158(6) 0.0193(2) Uani d . 1 1
K K2 0.57020(11) 0.25524(8) 0.28774(7) 0.0228(2) Uani d . 1 1
O O1 0.1964(3) -0.0442(2) 0.46853(19) 0.0157(5) Uani d D 1 1
H H1 0.132(4) -0.108(3) 0.492(3) 0.019 Uiso d D 1 1
O O2 0.4077(3) 0.1569(2) 0.51318(18) 0.0135(5) Uani d . 1 1
O O3 0.6155(3) 0.3561(2) 0.54323(18) 0.0133(5) Uani d . 1 1
O O4 0.3447(3) 0.0566(2) 0.67480(18) 0.0137(5) Uani d . 1 1
O O5 0.5940(3) 0.2474(2) 0.71450(18) 0.0129(5) Uani d . 1 1
O O6 0.4224(3) 0.2380(2) 0.85610(18) 0.0135(5) Uani d . 1 1
O O7 0.6184(3) 0.1485(2) 1.02546(18) 0.0133(5) Uani d . 1 1
O O8 0.6280(3) 0.0473(2) 0.82680(18) 0.0137(5) Uani d . 1 1
O O9 0.4452(3) 0.3433(2) 1.06130(19) 0.0158(5) Uani d D 1 1
H H9 0.372(4) 0.410(3) 1.037(3) 0.019 Uiso d D 1 1
O O10 0.8021(3) 0.5425(2) 0.51410(18) 0.0142(5) Uani d . 1 1
O O11 0.9851(3) 0.7373(2) 0.48289(19) 0.0162(5) Uani d D 1 1
H H11 0.948(4) 0.698(3) 0.4022(17) 0.019 Uiso d D 1 1
O O12 0.7542(3) 0.5525(2) 0.70700(18) 0.0134(5) Uani d . 1 1
O O13 0.9867(3) 0.7205(2) 0.67953(18) 0.0148(5) Uani d . 1 1
O O14 0.8285(3) 0.7940(2) 0.82488(18) 0.0129(5) Uani d . 1 1
O O15 0.9989(3) 0.7625(2) 1.02361(18) 0.0131(5) Uani d . 1 1
O O16 1.0478(3) 0.6058(2) 0.85501(19) 0.0144(5) Uani d . 1 1
O O17 0.7994(3) 0.9505(2) 1.00052(18) 0.0122(5) Uani d . 1 1
O O18 1.2111(3) 0.5743(2) 1.04997(19) 0.0149(5) Uani d D 1 1
H H18 1.247(4) 0.615(3) 1.1280(17) 0.018 Uiso d D 1 1
O O19 -0.0980(4) -0.3366(3) 0.2539(2) 0.0208(6) Uani d D 1 1
H H19A -0.213(4) -0.315(4) 0.214(3) 0.025 Uiso d D 1 1
H H19B -0.079(5) -0.424(3) 0.213(3) 0.025 Uiso d D 1 1
B B1 0.3158(5) 0.0559(4) 0.5553(3) 0.0130(8) Uani d . 1 1
B B2 0.5436(5) 0.2550(4) 0.5960(3) 0.0114(8) Uani d . 1 1
B B3 0.4978(5) 0.1472(4) 0.7673(3) 0.0133(8) Uani d . 1 1
B B4 0.4912(5) 0.2461(4) 0.9766(3) 0.0130(8) Uani d . 1 1
B B5 0.6787(5) 0.0482(4) 0.9462(3) 0.0126(8) Uani d . 1 1
B B6 0.7263(5) 0.4844(4) 0.5928(3) 0.0144(8) Uani d . 1 1
B B7 0.9241(5) 0.6669(4) 0.5601(3) 0.0145(8) Uani d . 1 1
B B8 0.9041(5) 0.6680(4) 0.7659(3) 0.0125(8) Uani d . 1 1
B B9 0.8708(5) 0.8327(4) 0.9451(3) 0.0139(8) Uani d . 1 1
B B10 1.0838(5) 0.6471(4) 0.9752(3) 0.0131(8) Uani d . 1 1

loop_
_atom_site_aniso_label
_atom_site_aniso_U_11
_atom_site_aniso_U_22
_atom_site_aniso_U_33
_atom_site_aniso_U_12
_atom_site_aniso_U_13
_atom_site_aniso_U_23
K1 0.0252(5) 0.0164(4) 0.0155(4) -0.0002(3) 0.0045(3) 0.0032(3)
K2 0.0245(5) 0.0231(4) 0.0189(4) 0.0053(3) 0.0034(3) 0.0028(3)
O1 0.0177(14) 0.0115(12) 0.0170(12) -0.0047(10) 0.0038(10) 0.0028(9)
O2 0.0161(13) 0.0119(12) 0.0119(11) -0.0017(10) 0.0038(10) 0.0015(9)
O3 0.0137(13) 0.0117(12) 0.0138(11) -0.0025(10) 0.0036(10) 0.0017(9)
O4 0.0138(13) 0.0139(12) 0.0123(12) -0.0025(10) 0.0025(10) 0.0020(9)
O5 0.0150(13) 0.0118(12) 0.0123(11) -0.0014(10) 0.0044(10) 0.0029(9)
O6 0.0152(13) 0.0134(12) 0.0129(12) 0.0023(10) 0.0050(10) 0.0031(9)
O7 0.0124(13) 0.0140(12) 0.0136(12) 0.0031(10) 0.0040(10) 0.0015(9)
O8 0.0143(13) 0.0132(12) 0.0132(12) 0.0028(10) 0.0038(10) 0.0016(9)
O9 0.0181(14) 0.0137(12) 0.0169(12) 0.0052(10) 0.0065(10) 0.0030(10)
O10 0.0174(14) 0.0122(12) 0.0134(12) -0.0025(10) 0.0065(10) 0.0000(9)
O11 0.0186(14) 0.0148(12) 0.0155(12) -0.0012(10) 0.0061(11) 0.0016(10)
O12 0.0131(13) 0.0116(12) 0.0150(12) -0.0032(9) 0.0045(10) 0.0010(9)
O13 0.0171(14) 0.0125(12) 0.0150(12) -0.0008(10) 0.0048(10) 0.0031(9)
O14 0.0136(13) 0.0116(12) 0.0132(12) 0.0015(9) 0.0039(10) 0.0014(9)
O15 0.0136(13) 0.0108(12) 0.0141(12) 0.0041(10) 0.0028(10) 0.0015(9)
O16 0.0141(13) 0.0128(12) 0.0146(12) 0.0021(10) 0.0019(10) 0.0017(9)
O17 0.0135(13) 0.0101(11) 0.0126(11) 0.0015(9) 0.0037(9) 0.0010(9)
O18 0.0161(14) 0.0143(12) 0.0128(12) 0.0027(10) 0.0023(10) 0.0013(10)
O19 0.0255(16) 0.0176(13) 0.0182(13) 0.0077(12) 0.0048(11) 0.0015(10)
B1 0.012(2) 0.0091(18) 0.020(2) 0.0032(16) 0.0077(17) 0.0047(15)
B2 0.008(2) 0.0087(18) 0.018(2) 0.0039(15) 0.0052(16) -0.0012(15)
B3 0.012(2) 0.014(2) 0.014(2) 0.0037(16) 0.0050(16) 0.0009(15)
B4 0.012(2) 0.0109(19) 0.017(2) -0.0034(16) 0.0061(16) 0.0010(15)
B5 0.011(2) 0.0112(19) 0.016(2) -0.0019(16) 0.0053(16) 0.0002(15)
B6 0.012(2) 0.0109(19) 0.020(2) 0.0038(16) 0.0038(17) 0.0052(16)
B7 0.010(2) 0.0108(19) 0.023(2) 0.0028(15) 0.0047(17) 0.0036(16)
B8 0.011(2) 0.0099(19) 0.016(2) -0.0008(15) 0.0042(16) 0.0014(15)
B9 0.012(2) 0.0108(19) 0.020(2) -0.0033(15) 0.0054(16) 0.0030(16)
B10 0.012(2) 0.0094(19) 0.017(2) -0.0020(16) 0.0031(16) 0.0034(15)

loop_
_atom_type_symbol
_atom_type_description
_atom_type_scat_dispersion_real
_atom_type_scat_dispersion_imag
_atom_type_scat_source
B B 0.0013 0.0007 'International Tables Vol C Tables 4.2.6.8 and 6.1.1.4'
H H 0.0000 0.0000 'International Tables Vol C Tables 4.2.6.8 and 6.1.1.4'
O O 0.0106 0.0060 'International Tables Vol C Tables 4.2.6.8 and 6.1.1.4'
K K 0.2009 0.2494 'International Tables Vol C Tables 4.2.6.8 and 6.1.1.4'

loop_
_geom_angle_atom_site_label_1
_geom_angle_atom_site_label_2
_geom_angle_atom_site_label_3
_geom_angle_site_symmetry_1
_geom_angle_site_symmetry_3
_geom_angle
O1 K1 O17 . 1_444 174.90(7)
O1 K1 O15 . 1_444 133.58(7)
O17 K1 O15 1_444 1_444 48.29(6)
O1 K1 O19 . . 82.07(7)
O17 K1 O19 1_444 . 95.19(7)
O15 K1 O19 1_444 . 69.42(7)
O1 K1 O14 . 2_666 106.78(7)
O17 K1 O14 1_444 2_666 76.92(6)
O15 K1 O14 1_444 2_666 95.24(6)
O19 K1 O14 . 2_666 163.93(7)
O1 K1 O13 . 2_666 84.58(7)
O17 K1 O13 1_444 2_666 95.68(6)
O15 K1 O13 1_444 2_666 137.05(6)
O19 K1 O13 . 2_666 148.03(7)
O14 K1 O13 2_666 2_666 47.83(6)
O1 K1 O8 . 2_656 92.13(7)
O17 K1 O8 1_444 2_656 92.85(6)
O15 K1 O8 1_444 2_656 65.98(6)
O19 K1 O8 . 2_656 109.80(7)
O14 K1 O8 2_666 2_656 57.44(6)
O13 K1 O8 2_666 2_656 99.57(6)
O1 K1 O4 . 2_556 85.11(7)
O17 K1 O4 1_444 2_556 89.86(6)
O15 K1 O4 1_444 2_556 114.24(6)
O19 K1 O4 . 2_556 67.25(6)
O14 K1 O4 2_666 2_556 125.91(6)
O13 K1 O4 2_666 2_556 82.81(6)
O8 K1 O4 2_656 2_556 176.19(6)
O1 K1 B9 . 1_444 157.71(9)
O17 K1 B9 1_444 1_444 24.12(8)
O15 K1 B9 1_444 1_444 24.22(8)
O19 K1 B9 . 1_444 82.81(8)
O14 K1 B9 2_666 1_444 84.64(8)
O13 K1 B9 2_666 1_444 116.44(8)
O8 K1 B9 2_656 1_444 77.75(8)
O4 K1 B9 2_556 1_444 103.92(8)
O1 K1 B9 . 2_666 127.37(8)
O17 K1 B9 1_444 2_666 56.94(8)
O15 K1 B9 1_444 2_666 73.78(8)
O19 K1 B9 . 2_666 143.12(8)
O14 K1 B9 2_666 2_666 22.67(7)
O13 K1 B9 2_666 2_666 65.68(8)
O8 K1 B9 2_656 2_666 54.80(8)
O4 K1 B9 2_556 2_666 129.01(8)
B9 K1 B9 1_444 2_666 62.00(11)
O1 K1 B8 . 2_666 98.97(8)
O17 K1 B8 1_444 2_666 83.04(7)
O15 K1 B8 1_444 2_666 115.06(8)
O19 K1 B8 . 2_666 170.63(8)
O14 K1 B8 2_666 2_666 23.88(7)
O13 K1 B8 2_666 2_666 24.34(7)
O8 K1 B8 2_656 2_666 79.52(8)
O4 K1 B8 2_556 2_666 103.49(7)
B9 K1 B8 1_444 2_666 98.62(9)
B9 K1 B8 2_666 2_666 41.76(8)
O1 K1 B5 . 2_656 113.22(8)
O17 K1 B5 1_444 2_656 71.76(7)
O15 K1 B5 1_444 2_656 51.42(7)
O19 K1 B5 . 2_656 111.08(8)
O14 K1 B5 2_666 2_656 53.30(7)
O13 K1 B5 2_666 2_656 100.87(7)
O8 K1 B5 2_656 2_656 21.09(7)
O4 K1 B5 2_556 2_656 161.47(7)
B9 K1 B5 1_444 2_656 58.07(9)
B9 K1 B5 2_666 2_656 41.61(9)
B8 K1 B5 2_666 2_656 77.18(8)
O1 K1 H1 . . 16.6(4)
O17 K1 H1 1_444 . 158.9(5)
O15 K1 H1 1_444 . 128.2(6)
O19 K1 H1 . . 67.4(5)
O14 K1 H1 2_666 . 122.9(5)
O13 K1 H1 2_666 . 94.0(6)
O8 K1 H1 2_656 . 104.0(6)
O4 K1 H1 2_556 . 72.8(6)
B9 K1 H1 1_444 . 149.0(5)
B9 K1 H1 2_666 . 143.9(5)
B8 K1 H1 2_666 . 112.2(5)
B5 K1 H1 2_656 . 124.6(6)
O1 K1 H19A . . 94.6(6)
O17 K1 H19A 1_444 . 81.8(6)
O15 K1 H19A 1_444 . 68.3(7)
O19 K1 H19A . . 17.8(5)
O14 K1 H19A 2_666 . 158.6(6)
O13 K1 H19A 2_666 . 138.3(6)
O8 K1 H19A 2_656 . 122.1(6)
O4 K1 H19A 2_556 . 55.7(6)
B9 K1 H19A 1_444 . 74.9(6)
B9 K1 H19A 2_666 . 136.6(6)
B8 K1 H19A 2_666 . 154.1(5)
B5 K1 H19A 2_656 . 117.3(7)
H1 K1 H19A . . 78.5(7)
O9 K2 O3 1_554 . 141.92(7)
O9 K2 O14 1_554 2_666 65.70(6)
O3 K2 O14 . 2_666 105.21(6)
O9 K2 O4 1_554 2_656 124.58(6)
O3 K2 O4 . 2_656 92.81(6)
O14 K2 O4 2_666 2_656 98.79(6)
O9 K2 O8 1_554 2_656 88.70(6)
O3 K2 O8 . 2_656 117.87(6)
O14 K2 O8 2_666 2_656 56.20(6)
O4 K2 O8 2_656 2_656 45.99(6)
O9 K2 O12 1_554 2_666 72.67(6)
O3 K2 O12 . 2_666 75.21(6)
O14 K2 O12 2_666 2_666 47.02(6)
O4 K2 O12 2_656 2_666 135.50(6)
O8 K2 O12 2_656 2_666 102.11(6)
O9 K2 O7 1_554 1_554 44.43(6)
O3 K2 O7 . 1_554 167.31(6)
O14 K2 O7 2_666 1_554 87.46(6)
O4 K2 O7 2_656 1_554 84.39(6)
O8 K2 O7 2_656 1_554 68.47(6)
O12 K2 O7 2_666 1_554 115.24(6)
O9 K2 O13 1_554 2_766 98.63(7)
O3 K2 O13 . 2_766 93.83(6)
O14 K2 O13 2_666 2_766 160.94(6)
O4 K2 O13 2_656 2_766 80.88(6)
O8 K2 O13 2_656 2_766 115.44(6)
O12 K2 O13 2_666 2_766 141.42(6)
O7 K2 O13 1_554 2_766 73.52(6)
O9 K2 B4 1_554 1_554 21.30(7)
O3 K2 B4 . 1_554 162.61(8)
O14 K2 B4 2_666 1_554 72.97(8)
O4 K2 B4 2_656 1_554 104.57(7)
O8 K2 B4 2_656 1_554 76.05(7)
O12 K2 B4 2_666 1_554 92.23(8)
O7 K2 B4 1_554 1_554 23.41(7)
O13 K2 B4 2_766 1_554 88.60(8)
O9 K2 B8 1_554 2_666 71.35(8)
O3 K2 B8 . 2_666 87.22(7)
O14 K2 B8 2_666 2_666 23.57(7)
O4 K2 B8 2_656 2_666 115.36(8)
O8 K2 B8 2_656 2_666 77.97(7)
O12 K2 B8 2_666 2_666 24.15(7)
O7 K2 B8 1_554 2_666 105.18(7)
O13 K2 B8 2_766 2_666 163.68(7)
B4 K2 B8 1_554 2_666 85.73(9)
O9 K2 K1 1_554 1_655 102.67(5)
O3 K2 K1 . 1_655 110.21(5)
O14 K2 K1 2_666 1_655 128.57(5)
O4 K2 K1 2_656 1_655 44.62(4)
O8 K2 K1 2_656 1_655 74.44(4)
O12 K2 K1 2_666 1_655 174.44(5)
O7 K2 K1 1_554 1_655 59.57(4)
O13 K2 K1 2_766 1_655 41.24(4)
B4 K2 K1 1_554 1_655 82.73(7)
B8 K2 K1 2_666 1_655 151.92(6)
O9 K2 K1 1_554 . 95.28(5)
O3 K2 K1 . . 92.11(5)
O14 K2 K1 2_666 . 33.68(4)
O4 K2 K1 2_656 . 68.36(5)
O8 K2 K1 2_656 . 37.13(4)
O12 K2 K1 2_666 . 69.44(4)
O7 K2 K1 1_554 . 98.32(4)
O13 K2 K1 2_766 . 148.91(4)
B4 K2 K1 1_554 . 94.67(6)
B8 K2 K1 2_666 . 47.09(6)
K1 K2 K1 1_655 . 108.49(2)
B1 O1 K1 . . 133.0(2)
B1 O1 H1 . . 118(2)
K1 O1 H1 . . 105(2)
B1 O2 B2 . . 118.7(3)
B6 O3 B2 . . 131.3(3)
B6 O3 K2 . . 114.9(2)
B2 O3 K2 . . 113.08(18)
B1 O4 B3 . . 122.0(3)
B1 O4 K2 . 2_656 105.55(18)
B3 O4 K2 . 2_656 103.33(17)
B1 O4 K1 . 2_556 115.2(2)
B3 O4 K1 . 2_556 111.89(18)
K2 O4 K1 2_656 2_556 93.40(6)
B2 O5 B3 . . 123.1(3)
B4 O6 B3 . . 123.6(3)
B5 O7 B4 . . 117.8(3)
B5 O7 K2 . 1_556 150.4(2)
B4 O7 K2 . 1_556 90.76(18)
B5 O8 B3 . . 123.5(3)
B5 O8 K1 . 2_656 105.5(2)
B3 O8 K1 . 2_656 113.16(19)
B5 O8 K2 . 2_656 105.48(19)
B3 O8 K2 . 2_656 102.58(18)
K1 O8 K2 2_656 2_656 104.84(6)
B4 O9 K2 . 1_556 110.0(2)
B4 O9 H9 . . 118(2)
K2 O9 H9 1_556 . 131(2)
B6 O10 B7 . . 117.7(3)
B7 O11 H11 . . 118(2)
B6 O12 B8 . . 122.0(3)
B6 O12 K2 . 2_666 107.8(2)
B8 O12 K2 . 2_666 97.29(18)
B7 O13 B8 . . 121.6(3)
B7 O13 K1 . 2_666 117.81(19)
B8 O13 K1 . 2_666 98.63(17)
B7 O13 K2 . 2_766 99.5(2)
B8 O13 K2 . 2_766 124.05(19)
K1 O13 K2 2_666 2_766 92.77(6)
B9 O14 B8 . . 123.0(3)
B9 O14 K1 . 2_666 101.92(19)
B8 O14 K1 . 2_666 104.07(18)
B9 O14 K2 . 2_666 111.8(2)
B8 O14 K2 . 2_666 103.88(18)
K1 O14 K2 2_666 2_666 111.90(7)
B9 O15 B10 . . 118.2(3)
B9 O15 K1 . 1_666 98.35(19)
B10 O15 K1 . 1_666 142.67(19)
B10 O16 B8 . . 123.4(3)
B9 O17 B5 . 1_565 127.9(3)
B9 O17 K1 . 1_666 98.70(19)
B5 O17 K1 1_565 1_666 132.52(19)
B10 O18 H18 . . 116(2)
K1 O19 H19A . . 87(2)
K1 O19 H19B . . 129(2)
H19A O19 H19B . . 106(3)
O4 B1 O1 . . 122.8(3)
O4 B1 O2 . . 122.0(3)
O1 B1 O2 . . 115.2(3)
O5 B2 O3 . . 125.8(3)
O5 B2 O2 . . 121.4(3)
O3 B2 O2 . . 112.9(3)
O8 B3 O4 . . 107.8(3)
O8 B3 O5 . . 109.8(3)
O4 B3 O5 . . 111.9(3)
O8 B3 O6 . . 110.3(3)
O4 B3 O6 . . 109.0(3)
O5 B3 O6 . . 108.0(3)
O6 B4 O9 . . 125.4(3)
O6 B4 O7 . . 121.1(3)
O9 B4 O7 . . 113.5(3)
O6 B4 K2 . 1_556 167.7(2)
O9 B4 K2 . 1_556 48.70(16)
O7 B4 K2 . 1_556 65.83(16)
O8 B5 O7 . . 122.7(3)
O8 B5 O17 . 1_545 122.6(3)
O7 B5 O17 . 1_545 114.7(3)
O8 B5 K1 . 2_656 53.38(16)
O7 B5 K1 . 2_656 138.7(2)
O17 B5 K1 1_545 2_656 83.00(19)
O12 B6 O3 . . 123.4(3)
O12 B6 O10 . . 121.7(3)
O3 B6 O10 . . 114.8(3)
O13 B7 O11 . . 118.4(3)
O13 B7 O10 . . 122.2(3)
O11 B7 O10 . . 119.4(3)
O13 B8 O14 . . 107.9(3)
O13 B8 O12 . . 112.3(3)
O14 B8 O12 . . 108.8(3)
O13 B8 O16 . . 109.0(3)
O14 B8 O16 . . 111.0(3)
O12 B8 O16 . . 107.9(3)
O13 B8 K1 . 2_666 57.03(15)
O14 B8 K1 . 2_666 52.05(14)
O12 B8 K1 . 2_666 136.1(2)
O16 B8 K1 . 2_666 115.82(19)
O13 B8 K2 . 2_666 112.4(2)
O14 B8 K2 . 2_666 52.56(15)
O12 B8 K2 . 2_666 58.56(15)
O16 B8 K2 . 2_666 138.4(2)
K1 B8 K2 2_666 2_666 85.00(8)
O14 B9 O17 . . 123.1(3)
O14 B9 O15 . . 122.4(3)
O17 B9 O15 . . 114.4(3)
O14 B9 K1 . 1_666 172.8(2)
O17 B9 K1 . 1_666 57.17(16)
O15 B9 K1 . 1_666 57.43(16)
O14 B9 K1 . 2_666 55.40(16)
O17 B9 K1 . 2_666 90.79(19)
O15 B9 K1 . 2_666 123.9(2)
K1 B9 K1 1_666 2_666 118.00(11)
O16 B10 O18 . . 118.4(3)
O16 B10 O15 . . 121.5(3)
O18 B10 O15 . . 120.0(3)

loop_
_geom_bond_atom_site_label_1
_geom_bond_atom_site_label_2
_geom_bond_site_symmetry_2
_geom_bond_distance
K1 O1 . 2.615(2)
K1 O17 1_444 2.835(2)
K1 O15 1_444 2.841(2)
K1 O19 . 2.861(3)
K1 O14 2_666 2.862(2)
K1 O13 2_666 2.988(2)
K1 O8 2_656 2.990(2)
K1 O4 2_556 3.185(2)
K1 B9 1_444 3.335(4)
K1 B9 2_666 3.402(4)
K1 B8 2_666 3.521(4)
K1 B5 2_656 3.589(4)
K1 H1 . 2.97(3)
K1 H19A . 2.95(4)
K2 O9 1_554 2.808(2)
K2 O3 . 2.913(2)
K2 O14 2_666 2.918(2)
K2 O4 2_656 3.033(2)
K2 O8 2_656 3.052(2)
K2 O12 2_666 3.069(2)
K2 O7 1_554 3.205(2)
K2 O13 2_766 3.260(2)
K2 B4 1_554 3.513(4)
K2 B8 2_666 3.568(4)
K2 K1 1_655 4.5268(12)
O1 B1 . 1.358(4)
O1 H1 . 0.881(18)
O2 B1 . 1.380(4)
O2 B2 . 1.389(4)
O3 B6 . 1.378(4)
O3 B2 . 1.378(4)
O4 B1 . 1.355(4)
O4 B3 . 1.473(4)
O4 K2 2_656 3.033(2)
O4 K1 2_556 3.185(2)
O5 B2 . 1.346(4)
O5 B3 . 1.474(4)
O6 B4 . 1.349(4)
O6 B3 . 1.483(4)
O7 B5 . 1.386(4)
O7 B4 . 1.396(4)
O7 K2 1_556 3.205(2)
O8 B5 . 1.341(4)
O8 B3 . 1.469(4)
O8 K1 2_656 2.990(2)
O8 K2 2_656 3.052(2)
O9 B4 . 1.358(4)
O9 K2 1_556 2.808(2)
O9 H9 . 0.865(18)
O10 B6 . 1.383(4)
O10 B7 . 1.390(4)
O11 B7 . 1.366(4)
O11 H11 . 0.918(18)
O12 B6 . 1.342(4)
O12 B8 . 1.472(4)
O12 K2 2_666 3.069(2)
O13 B7 . 1.350(4)
O13 B8 . 1.468(4)
O13 K1 2_666 2.988(2)
O13 K2 2_766 3.260(2)
O14 B9 . 1.340(4)
O14 B8 . 1.469(4)
O14 K1 2_666 2.862(2)
O14 K2 2_666 2.918(2)
O15 B9 . 1.383(4)
O15 B10 . 1.385(4)
O15 K1 1_666 2.840(2)
O16 B10 . 1.347(4)
O16 B8 . 1.473(4)
O17 B9 . 1.379(4)
O17 B5 1_565 1.392(4)
O17 K1 1_666 2.835(2)
O18 B10 . 1.370(4)
O18 H18 . 0.892(18)
O19 H19A . 0.90(2)
O19 H19B . 0.91(2)
B4 K2 1_556 3.513(4)
B5 O17 1_545 1.392(4)
B5 K1 2_656 3.589(4)
B8 K1 2_666 3.521(4)
B8 K2 2_666 3.567(4)
B9 K1 1_666 3.335(4)
B9 K1 2_666 3.402(4)

loop_
_geom_hbond_atom_site_label_D
_geom_hbond_atom_site_label_H
_geom_hbond_atom_site_label_A
_geom_hbond_site_symmetry_A
_geom_hbond_distance_DH
_geom_hbond_distance_HA
_geom_hbond_distance_DA
_geom_hbond_angle_DHA
O1 H1 O11 1_445 0.881(18) 1.76(2) 2.599(3) 159(3)
O9 H9 O18 1_455 0.865(18) 1.98(2) 2.797(3) 157(3)
O11 H11 O19 1_665 0.918(18) 1.651(19) 2.553(3) 167(3)
O18 H18 O5 2_767 0.892(18) 2.10(2) 2.940(3) 157(3)
O18 H18 O12 2_767 0.892(18) 2.66(3) 3.193(3) 119(3)
O19 H19A O6 2_556 0.90(2) 1.79(3) 2.678(3) 169(3)
O19 H19B O16 2_656 0.91(2) 1.79(3) 2.696(3) 173(3)

loop_
_geom_torsion_atom_site_label_1
_geom_torsion_atom_site_label_2
_geom_torsion_atom_site_label_3
_geom_torsion_atom_site_label_4
_geom_torsion_site_symmetry_1
_geom_torsion_site_symmetry_4
_geom_torsion
O1 K1 K2 O9 . 1_554 -171.23(7)
O17 K1 K2 O9 1_444 1_554 6.68(7)
O15 K1 K2 O9 1_444 1_554 56.06(7)
O19 K1 K2 O9 . 1_554 126.23(9)
O14 K1 K2 O9 2_666 1_554 -27.88(9)
O13 K1 K2 O9 2_666 1_554 -81.77(7)
O8 K1 K2 O9 2_656 1_554 80.80(8)
O4 K1 K2 O9 2_556 1_554 -105.08(9)
B9 K1 K2 O9 1_444 1_554 31.46(8)
B9 K1 K2 O9 2_666 1_554 -1.60(10)
B8 K1 K2 O9 2_666 1_554 -58.36(9)
B5 K1 K2 O9 2_656 1_554 54.42(9)
O1 K1 K2 O3 . . -28.62(7)
O17 K1 K2 O3 1_444 . 149.28(6)
O15 K1 K2 O3 1_444 . -161.33(6)
O19 K1 K2 O3 . . -91.17(9)
O14 K1 K2 O3 2_666 . 114.72(9)
O13 K1 K2 O3 2_666 . 60.83(6)
O8 K1 K2 O3 2_656 . -136.60(8)
O4 K1 K2 O3 2_556 . 37.52(9)
B9 K1 K2 O3 1_444 . 174.06(8)
B9 K1 K2 O3 2_666 . 141.00(10)
B8 K1 K2 O3 2_666 . 84.24(9)
B5 K1 K2 O3 2_656 . -162.98(9)
O1 K1 K2 O14 . 2_666 -143.35(9)
O17 K1 K2 O14 1_444 2_666 34.55(9)
O15 K1 K2 O14 1_444 2_666 83.94(9)
O19 K1 K2 O14 . 2_666 154.10(11)
O13 K1 K2 O14 2_666 2_666 -53.89(9)
O8 K1 K2 O14 2_656 2_666 108.68(10)
O4 K1 K2 O14 2_556 2_666 -77.20(10)
B9 K1 K2 O14 1_444 2_666 59.34(10)
B9 K1 K2 O14 2_666 2_666 26.28(11)
B8 K1 K2 O14 2_666 2_666 -30.49(10)
B5 K1 K2 O14 2_656 2_666 82.30(11)
O1 K1 K2 O4 . 2_656 63.57(7)
O17 K1 K2 O4 1_444 2_656 -118.53(6)
O15 K1 K2 O4 1_444 2_656 -69.14(6)
O19 K1 K2 O4 . 2_656 1.02(9)
O14 K1 K2 O4 2_666 2_656 -153.08(9)
O13 K1 K2 O4 2_666 2_656 153.02(6)
O8 K1 K2 O4 2_656 2_656 -44.41(8)
O4 K1 K2 O4 2_556 2_656 129.71(10)
B9 K1 K2 O4 1_444 2_656 -93.75(8)
B9 K1 K2 O4 2_666 2_656 -126.81(10)
B8 K1 K2 O4 2_666 2_656 176.43(9)
B5 K1 K2 O4 2_656 2_656 -70.79(9)
O1 K1 K2 O8 . 2_656 107.97(9)
O17 K1 K2 O8 1_444 2_656 -74.12(8)
O15 K1 K2 O8 1_444 2_656 -24.74(8)
O19 K1 K2 O8 . 2_656 45.42(10)
O14 K1 K2 O8 2_666 2_656 -108.68(10)
O13 K1 K2 O8 2_666 2_656 -162.57(8)
O4 K1 K2 O8 2_556 2_656 174.12(10)
B9 K1 K2 O8 1_444 2_656 -49.34(9)
B9 K1 K2 O8 2_666 2_656 -82.40(11)
B8 K1 K2 O8 2_666 2_656 -139.17(10)
B5 K1 K2 O8 2_656 2_656 -26.38(10)
O1 K1 K2 O12 . 2_666 -101.97(7)
O17 K1 K2 O12 1_444 2_666 75.94(6)
O15 K1 K2 O12 1_444 2_666 125.32(6)
O19 K1 K2 O12 . 2_666 -164.51(9)
O14 K1 K2 O12 2_666 2_666 41.38(8)
O13 K1 K2 O12 2_666 2_666 -12.51(6)
O8 K1 K2 O12 2_656 2_666 150.06(8)
O4 K1 K2 O12 2_556 2_666 -35.82(8)
B9 K1 K2 O12 1_444 2_666 100.72(8)
B9 K1 K2 O12 2_666 2_666 67.66(9)
B8 K1 K2 O12 2_666 2_666 10.89(9)
B5 K1 K2 O12 2_656 2_666 123.68(9)
O1 K1 K2 O7 . 1_554 144.12(7)
O17 K1 K2 O7 1_444 1_554 -37.98(6)
O15 K1 K2 O7 1_444 1_554 11.41(6)
O19 K1 K2 O7 . 1_554 81.57(9)
O14 K1 K2 O7 2_666 1_554 -72.53(8)
O13 K1 K2 O7 2_666 1_554 -126.43(6)
O8 K1 K2 O7 2_656 1_554 36.14(8)
O4 K1 K2 O7 2_556 1_554 -149.74(8)
B9 K1 K2 O7 1_444 1_554 -13.20(8)
B9 K1 K2 O7 2_666 1_554 -46.26(9)
B8 K1 K2 O7 2_666 1_554 -103.02(9)
B5 K1 K2 O7 2_656 1_554 9.76(9)
O1 K1 K2 O13 . 2_766 72.35(10)
O17 K1 K2 O13 1_444 2_766 -109.75(9)
O15 K1 K2 O13 1_444 2_766 -60.36(9)
O19 K1 K2 O13 . 2_766 9.80(12)
O14 K1 K2 O13 2_666 2_766 -144.30(11)
O13 K1 K2 O13 2_666 2_766 161.81(12)
O8 K1 K2 O13 2_656 2_766 -35.62(10)
O4 K1 K2 O13 2_556 2_766 138.49(10)
B9 K1 K2 O13 1_444 2_766 -84.97(11)
B9 K1 K2 O13 2_666 2_766 -118.03(12)
B8 K1 K2 O13 2_666 2_766 -174.79(12)
B5 K1 K2 O13 2_656 2_766 -62.00(11)
O1 K1 K2 B4 . 1_554 167.40(8)
O17 K1 K2 B4 1_444 1_554 -14.70(8)
O15 K1 K2 B4 1_444 1_554 34.69(8)
O19 K1 K2 B4 . 1_554 104.85(10)
O14 K1 K2 B4 2_666 1_554 -49.25(10)
O13 K1 K2 B4 2_666 1_554 -103.14(8)
O8 K1 K2 B4 2_656 1_554 59.43(9)
O4 K1 K2 B4 2_556 1_554 -126.46(9)
B9 K1 K2 B4 1_444 1_554 10.08(9)
B9 K1 K2 B4 2_666 1_554 -22.97(11)
B8 K1 K2 B4 2_666 1_554 -79.74(10)
B5 K1 K2 B4 2_656 1_554 33.05(10)
O1 K1 K2 B8 . 2_666 -112.86(10)
O17 K1 K2 B8 1_444 2_666 65.04(9)
O15 K1 K2 B8 1_444 2_666 114.43(9)
O19 K1 K2 B8 . 2_666 -175.41(11)
O14 K1 K2 B8 2_666 2_666 30.49(10)
O13 K1 K2 B8 2_666 2_666 -23.40(9)
O8 K1 K2 B8 2_656 2_666 139.17(10)
O4 K1 K2 B8 2_556 2_666 -46.71(11)
B9 K1 K2 B8 1_444 2_666 89.82(11)
B9 K1 K2 B8 2_666 2_666 56.77(11)
B5 K1 K2 B8 2_656 2_666 112.79(11)
O1 K1 K2 K1 . 1_655 83.51(6)
O17 K1 K2 K1 1_444 1_655 -98.58(5)
O15 K1 K2 K1 1_444 1_655 -49.20(5)
O19 K1 K2 K1 . 1_655 20.96(9)
O14 K1 K2 K1 2_666 1_655 -133.14(8)
O13 K1 K2 K1 2_666 1_655 172.97(5)
O8 K1 K2 K1 2_656 1_655 -24.46(7)
O4 K1 K2 K1 2_556 1_655 149.66(7)
B9 K1 K2 K1 1_444 1_655 -73.80(7)
B9 K1 K2 K1 2_666 1_655 -106.86(9)
B8 K1 K2 K1 2_666 1_655 -163.63(8)
B5 K1 K2 K1 2_656 1_655 -50.84(8)
O17 K1 O1 B1 1_444 . -125.6(7)
O15 K1 O1 B1 1_444 . 125.2(3)
O19 K1 O1 B1 . . 176.7(3)
O14 K1 O1 B1 2_666 . 10.5(3)
O13 K1 O1 B1 2_666 . -32.4(3)
O8 K1 O1 B1 2_656 . 67.0(3)
O4 K1 O1 B1 2_556 . -115.6(3)
B9 K1 O1 B1 1_444 . 129.0(3)
B9 K1 O1 B1 2_666 . 21.2(3)
B8 K1 O1 B1 2_666 . -12.7(3)
B5 K1 O1 B1 2_656 . 67.1(3)
O9 K2 O3 B6 1_554 . -58.7(2)
O14 K2 O3 B6 2_666 . -128.5(2)
O4 K2 O3 B6 2_656 . 131.6(2)
O8 K2 O3 B6 2_656 . 172.0(2)
O12 K2 O3 B6 2_666 . -91.9(2)
O7 K2 O3 B6 1_554 . 54.7(4)
O13 K2 O3 B6 2_766 . 50.5(2)
B4 K2 O3 B6 1_554 . -47.0(4)
B8 K2 O3 B6 2_666 . -113.1(2)
K1 K2 O3 B6 1_655 . 89.4(2)
K1 K2 O3 B6 . . -160.0(2)
O9 K2 O3 B2 1_554 . 130.2(2)
O14 K2 O3 B2 2_666 . 60.3(2)
O4 K2 O3 B2 2_656 . -39.5(2)
O8 K2 O3 B2 2_656 . 0.9(2)
O12 K2 O3 B2 2_666 . 97.0(2)
O7 K2 O3 B2 1_554 . -116.4(3)
O13 K2 O3 B2 2_766 . -120.6(2)
B4 K2 O3 B2 1_554 . 141.9(3)
B8 K2 O3 B2 2_666 . 75.7(2)
K1 K2 O3 B2 1_655 . -81.7(2)
K1 K2 O3 B2 . . 28.9(2)
B3 O4 B1 O1 . . 168.5(3)
K2 O4 B1 O1 2_656 . 51.4(4)
K1 O4 B1 O1 2_556 . -50.1(4)
B3 O4 B1 O2 . . -10.9(5)
K2 O4 B1 O2 2_656 . -128.0(3)
K1 O4 B1 O2 2_556 . 130.5(3)
K1 O1 B1 O4 . . 157.5(2)
K1 O1 B1 O2 . . -23.0(4)
B2 O2 B1 O4 . . 4.9(5)
B2 O2 B1 O1 . . -174.6(3)
B3 O5 B2 O3 . . 173.0(3)
B3 O5 B2 O2 . . -6.7(5)
B6 O3 B2 O5 . . -12.3(6)
K2 O3 B2 O5 . . 156.9(3)
B6 O3 B2 O2 . . 167.4(3)
K2 O3 B2 O2 . . -23.3(3)
B1 O2 B2 O5 . . 3.9(4)
B1 O2 B2 O3 . . -175.8(3)
B5 O8 B3 O4 . . -123.3(3)
K1 O8 B3 O4 2_656 . 107.5(2)
K2 O8 B3 O4 2_656 . -4.9(3)
B5 O8 B3 O5 . . 114.5(3)
K1 O8 B3 O5 2_656 . -14.7(3)
K2 O8 B3 O5 2_656 . -127.1(2)
B5 O8 B3 O6 . . -4.4(4)
K1 O8 B3 O6 2_656 . -133.6(2)
K2 O8 B3 O6 2_656 . 114.0(2)
B1 O4 B3 O8 . . -113.3(3)
K2 O4 B3 O8 2_656 . 5.0(3)
K1 O4 B3 O8 2_556 . 104.2(2)
B1 O4 B3 O5 . . 7.6(4)
K2 O4 B3 O5 2_656 . 125.8(2)
K1 O4 B3 O5 2_556 . -134.9(2)
B1 O4 B3 O6 . . 126.9(3)
K2 O4 B3 O6 2_656 . -114.8(2)
K1 O4 B3 O6 2_556 . -15.6(3)
B2 O5 B3 O8 . . 120.7(3)
B2 O5 B3 O4 . . 1.0(4)
B2 O5 B3 O6 . . -118.9(3)
B4 O6 B3 O8 . . 11.5(4)
B4 O6 B3 O4 . . 129.8(3)
B4 O6 B3 O5 . . -108.5(3)
B3 O6 B4 O9 . . 169.7(3)
B3 O6 B4 O7 . . -11.6(5)
B3 O6 B4 K2 . 1_556 -132.9(10)
K2 O9 B4 O6 1_556 . 166.1(3)
K2 O9 B4 O7 1_556 . -12.7(3)
B5 O7 B4 O6 . . 3.3(5)
K2 O7 B4 O6 1_556 . -168.5(3)
B5 O7 B4 O9 . . -177.9(3)
K2 O7 B4 O9 1_556 . 10.4(3)
B5 O7 B4 K2 . 1_556 171.7(3)
B3 O8 B5 O7 . . -2.9(5)
K1 O8 B5 O7 2_656 . 129.4(3)
K2 O8 B5 O7 2_656 . -119.9(3)
B3 O8 B5 O17 . 1_545 178.6(3)
K1 O8 B5 O17 2_656 1_545 -49.1(4)
K2 O8 B5 O17 2_656 1_545 61.6(3)
B3 O8 B5 K1 . 2_656 -132.3(3)
K2 O8 B5 K1 2_656 2_656 110.65(13)
B4 O7 B5 O8 . . 3.9(5)
K2 O7 B5 O8 1_556 . 166.9(2)
B4 O7 B5 O17 . 1_545 -177.5(3)
K2 O7 B5 O17 1_556 1_545 -14.5(6)
B4 O7 B5 K1 . 2_656 73.8(4)
K2 O7 B5 K1 1_556 2_656 -123.2(3)
B8 O12 B6 O3 . . 165.6(3)
K2 O12 B6 O3 2_666 . -83.5(3)
B8 O12 B6 O10 . . -17.2(5)
K2 O12 B6 O10 2_666 . 93.8(3)
B2 O3 B6 O12 . . -15.1(6)
K2 O3 B6 O12 . . 175.8(2)
B2 O3 B6 O10 . . 167.5(3)
K2 O3 B6 O10 . . -1.6(4)
B7 O10 B6 O12 . . 6.3(5)
B7 O10 B6 O3 . . -176.2(3)
B8 O13 B7 O11 . . 169.1(3)
K1 O13 B7 O11 2_666 . 47.5(4)
K2 O13 B7 O11 2_766 . -50.7(3)
B8 O13 B7 O10 . . -11.6(5)
K1 O13 B7 O10 2_666 . -133.2(3)
K2 O13 B7 O10 2_766 . 128.6(3)
B6 O10 B7 O13 . . 8.2(5)
B6 O10 B7 O11 . . -172.5(3)
B7 O13 B8 O14 . . -118.7(3)
K1 O13 B8 O14 2_666 . 11.6(3)
K2 O13 B8 O14 2_766 . 110.9(2)
B7 O13 B8 O12 . . 1.2(4)
K1 O13 B8 O12 2_666 . 131.5(2)
K2 O13 B8 O12 2_766 . -129.2(2)
B7 O13 B8 O16 . . 120.7(3)
K1 O13 B8 O16 2_666 . -109.0(2)
K2 O13 B8 O16 2_766 . -9.7(3)
B7 O13 B8 K1 . 2_666 -130.3(3)
K2 O13 B8 K1 2_766 2_666 99.29(16)
B7 O13 B8 K2 . 2_666 -62.6(3)
K1 O13 B8 K2 2_666 2_666 67.70(15)
K2 O13 B8 K2 2_766 2_666 166.99(8)
B9 O14 B8 O13 . . -127.0(3)
K1 O14 B8 O13 2_666 . -12.4(3)
K2 O14 B8 O13 2_666 . 104.9(2)
B9 O14 B8 O12 . . 110.9(3)
K1 O14 B8 O12 2_666 . -134.4(2)
K2 O14 B8 O12 2_666 . -17.1(3)
B9 O14 B8 O16 . . -7.6(4)
K1 O14 B8 O16 2_666 . 107.0(2)
K2 O14 B8 O16 2_666 . -135.7(2)
B9 O14 B8 K1 . 2_666 -114.6(3)
K2 O14 B8 K1 2_666 2_666 117.26(12)
B9 O14 B8 K2 . 2_666 128.1(3)
K1 O14 B8 K2 2_666 2_666 -117.26(12)
B6 O12 B8 O13 . . 12.9(4)
K2 O12 B8 O13 2_666 . -103.4(2)
B6 O12 B8 O14 . . 132.3(3)
K2 O12 B8 O14 2_666 . 15.9(2)
B6 O12 B8 O16 . . -107.2(3)
K2 O12 B8 O16 2_666 . 136.4(2)
B6 O12 B8 K1 . 2_666 77.9(4)
K2 O12 B8 K1 2_666 2_666 -38.4(3)
B6 O12 B8 K2 . 2_666 116.4(3)
B10 O16 B8 O13 . . 127.4(3)
B10 O16 B8 O14 . . 8.7(4)
B10 O16 B8 O12 . . -110.5(3)
B10 O16 B8 K1 . 2_666 65.6(3)
B10 O16 B8 K2 . 2_666 -48.0(4)
B8 O14 B9 O17 . . -179.7(3)
K1 O14 B9 O17 2_666 . 64.6(3)
K2 O14 B9 O17 2_666 . -55.1(4)
B8 O14 B9 O15 . . 4.2(5)
K1 O14 B9 O15 2_666 . -111.5(3)
K2 O14 B9 O15 2_666 . 128.9(3)
B8 O14 B9 K1 . 1_666 90.4(19)
K1 O14 B9 K1 2_666 1_666 -25(2)
K2 O14 B9 K1 2_666 1_666 -145.0(19)
B8 O14 B9 K1 . 2_666 115.7(3)
K2 O14 B9 K1 2_666 2_666 -119.68(15)
B5 O17 B9 O14 1_565 . -1.0(5)
K1 O17 B9 O14 1_666 . -171.4(3)
B5 O17 B9 O15 1_565 . 175.3(3)
K1 O17 B9 O15 1_666 . 4.9(3)
B5 O17 B9 K1 1_565 1_666 170.3(3)
B5 O17 B9 K1 1_565 2_666 47.0(3)
K1 O17 B9 K1 1_666 2_666 -123.35(8)
B10 O15 B9 O14 . . -0.8(5)
K1 O15 B9 O14 1_666 . 171.4(3)
B10 O15 B9 O17 . . -177.1(3)
K1 O15 B9 O17 1_666 . -4.9(3)
B10 O15 B9 K1 . 1_666 -172.2(3)
B10 O15 B9 K1 . 2_666 -68.3(3)
K1 O15 B9 K1 1_666 2_666 103.98(19)
B8 O16 B10 O18 . . 175.3(3)
B8 O16 B10 O15 . . -6.3(5)
B9 O15 B10 O16 . . 1.8(5)
K1 O15 B10 O16 1_666 . -165.4(2)
B9 O15 B10 O18 . . -179.8(3)
K1 O15 B10 O18 1_666 . 13.0(5)
